data_7018560
loop_
_publ_author_name
'Burrows, Andrew D.'
'Mahon, Mary F.'
'Renouf, Catherine L.'
'Richardson, Christopher'
'Warren, Anna J.'
'Warren, John E.'

_publ_section_title
;
 Dipyridyl \b-diketonate complexes and their use as metalloligands in the
 formation of mixed-metal coordination networks.
;
_journal_issue 14
_journal_name_full 'Dalton transactions (Cambridge, England : 2003)'
_journal_page_first 4153
_journal_page_last 4163
_journal_paper_doi 10.1039/c2dt12115h
_journal_volume 41
_journal_year 2012
_chemical_formula_sum 'C30 H39 Cl Eu N4 O10.5'
_chemical_formula_weight 811.06
_chemical_name_systematic
;
?
;
_space_group_IT_number 2
_symmetry_cell_setting triclinic
_symmetry_space_group_name_Hall '-P 1'
_symmetry_space_group_name_H-M 'P -1'
_atom_sites_solution_hydrogens geom
_atom_sites_solution_primary direct
_atom_sites_solution_secondary difmap
_audit_creation_method SHELXL-97
_cell_angle_alpha 87.802(1)
_cell_angle_beta 79.328(1)
_cell_angle_gamma 79.802(2)
_cell_formula_units_Z 2
_cell_length_a 9.8170(3)
_cell_length_b 12.8910(4)
_cell_length_c 13.8310(6)
_cell_measurement_reflns_used 14912
_cell_measurement_temperature 150(2)
_cell_measurement_theta_max 27.485
_cell_measurement_theta_min 2.910
_cell_volume 1692.85(10)
_computing_cell_refinement 'HKL Scalepack (Otwinowski & Minor 1997)'
_computing_data_collection 'Collect (Bruker AXS BV, 1997-2004)'
_computing_data_reduction 'Denzo & Scalepack (Otwinowski & Minor, 1997)'
_computing_molecular_graphics 'ORTEX (P.McArdle, 1995)'
_computing_publication_material 'SHELXL-97/2 (Sheldrick,1997)'
_computing_structure_refinement 'SHELXL-97 (Sheldrick, 1997)'
_computing_structure_solution 'SHELXS-97 (Sheldrick, 1990)'
_diffrn_ambient_temperature 150(2)
_diffrn_measured_fraction_theta_full 0.740
_diffrn_measured_fraction_theta_max 0.740
_diffrn_measurement_device_type '95mm CCD camera on \k-goniostat'
_diffrn_measurement_method CCD
_diffrn_radiation_monochromator graphite
_diffrn_radiation_source 'fine-focus sealed tube'
_diffrn_radiation_type MoK\a
_diffrn_radiation_wavelength 0.71073
_diffrn_reflns_av_R_equivalents 0.0349
_diffrn_reflns_av_sigmaI/netI 0.0826
_diffrn_reflns_limit_h_max 10
_diffrn_reflns_limit_h_min -12
_diffrn_reflns_limit_k_max 14
_diffrn_reflns_limit_k_min -13
_diffrn_reflns_limit_l_max 11
_diffrn_reflns_limit_l_min -17
_diffrn_reflns_number 7615
_diffrn_reflns_theta_full 27.36
_diffrn_reflns_theta_max 27.36
_diffrn_reflns_theta_min 3.54
_exptl_absorpt_coefficient_mu 1.993
_exptl_absorpt_correction_T_max 0.98
_exptl_absorpt_correction_T_min 0.76
_exptl_absorpt_correction_type multi-scan
_exptl_absorpt_process_details
;
multi-scan from symmetry-related measurements
Sortav (Blessing 1995)
;
_exptl_crystal_colour Yellow
_exptl_crystal_density_diffrn 1.591
_exptl_crystal_density_method 'not measured'
_exptl_crystal_description Tabloid
_exptl_crystal_F_000 822
_exptl_crystal_size_max 0.20
_exptl_crystal_size_mid 0.15
_exptl_crystal_size_min 0.13
_refine_diff_density_max 1.959
_refine_diff_density_min -1.075
_refine_diff_density_rms 0.121
_refine_ls_extinction_coef 0.0031(7)
_refine_ls_extinction_expression Fc^*^=kFc[1+0.001xFc^2^\l^3^/sin(2\q)]^-1/4^
_refine_ls_extinction_method SHELXL
_refine_ls_goodness_of_fit_ref 1.124
_refine_ls_hydrogen_treatment mixed
_refine_ls_matrix_type full
_refine_ls_number_parameters 485
_refine_ls_number_reflns 5673
_refine_ls_number_restraints 53
_refine_ls_restrained_S_all 1.123
_refine_ls_R_factor_all 0.0602
_refine_ls_R_factor_gt 0.0477
_refine_ls_shift/su_max 0.001
_refine_ls_shift/su_mean 0.000
_refine_ls_structure_factor_coef Fsqd
_refine_ls_weighting_details 'calc w=1/[\s^2^(Fo^2^)+(0.0000P)^2^+5.3615P] where P=(Fo^2^+2Fc^2^)/3'
_refine_ls_weighting_scheme calc
_refine_ls_wR_factor_gt 0.1159
_refine_ls_wR_factor_ref 0.1220
_reflns_number_gt 4758
_reflns_number_total 5673
_reflns_threshold_expression >2sigma(I)
_cod_data_source_file c2dt12115h.txt
_cod_data_source_block compound7_k08adb24
_cod_depositor_comments
;
The following automatic conversions were performed:

'_symmetry_cell_setting' value 'Triclinic' changed to 'triclinic'
according to /home/saulius/struct/CIF-dictionaries/cif_core.dic
dictionary named 'cif_core.dic' version 2.4.1 from
2010-06-29.

'_exptl_absorpt_correction_type' value 'Multi-Scan'
changed to 'multi-scan' according to
/home/saulius/struct/CIF-dictionaries/cif_core.dic dictionary named
'cif_core.dic' version 2.4.1 from 2010-06-29.

Automatic conversion script
Id: cif_fix_values 1715 2011-07-08 13:25:40Z adriana 
;
_cod_original_sg_symbol_H-M P-1
_cod_original_formula_sum 'C30 H39 Cl Eu N4 O10.50'
_cod_database_code 7018560

loop_
_symmetry_equiv_pos_as_xyz
'x, y, z'
'-x, -y, -z'

loop_
_atom_site_label
_atom_site_type_symbol
_atom_site_fract_x
_atom_site_fract_y
_atom_site_fract_z
_atom_site_U_iso_or_equiv
_atom_site_adp_type
_atom_site_occupancy
_atom_site_symmetry_multiplicity
_atom_site_calc_flag
_atom_site_refinement_flags
_atom_site_disorder_assembly
_atom_site_disorder_group
Eu1 Eu 0.25068(3) 0.74611(2) 0.74727(2) 0.02094(14) Uani 1 1 d D . .
Cl1A Cl 0.2945(4) 0.5142(3) 0.4607(4) 0.0569(9) Uani 0.60 1 d P A 1
Cl1B Cl 0.0303(12) 0.9840(7) 1.0025(7) 0.063(2) Uani 0.40 1 d P . .
O1 O 0.3794(4) 0.5891(3) 0.8075(3) 0.0284(9) Uani 1 1 d . . .
O2 O 0.1195(4) 0.6911(3) 0.8963(4) 0.0353(11) Uani 1 1 d . . .
O3 O 0.3358(4) 0.9034(3) 0.6873(3) 0.0290(10) Uani 1 1 d . . .
O4 O 0.1670(4) 0.8021(3) 0.5990(3) 0.0284(10) Uani 1 1 d . . .
O5 O 0.4606(4) 0.6860(3) 0.6320(4) 0.0350(10) Uani 1 1 d D . .
O6 O 0.3618(6) 0.8146(4) 0.8667(4) 0.0408(12) Uani 1 1 d D . .
O7 O 0.1413(6) 0.6125(4) 0.6913(5) 0.0514(15) Uani 1 1 d D . .
O8 O 0.0473(5) 0.8809(3) 0.8034(4) 0.0327(10) Uani 1 1 d D . .
O9 O 0.2974(10) 1.0197(5) 0.9302(6) 0.060(2) Uani 0.75 1 d PU B 1
O10 O 0.7438(13) 0.6974(12) 0.7866(10) 0.124(5) Uani 0.75 1 d PU C 1
O11 O 0.4472(11) 0.5123(7) 0.4284(8) 0.043(2) Uani 0.50 1 d PU D 2
O12 O 0.8825(13) 0.6354(11) 0.6232(11) 0.072(4) Uani 0.50 1 d P E 2
N1 N 0.5958(5) 0.2815(4) 0.9577(4) 0.0269(12) Uani 1 1 d . . .
N2 N -0.0987(5) 0.5666(4) 1.2025(4) 0.0265(11) Uani 1 1 d . . .
N3 N 0.4687(5) 1.2199(4) 0.5447(4) 0.0256(11) Uani 1 1 d . . .
N4 N 0.0403(5) 0.9381(4) 0.2975(4) 0.0292(12) Uani 1 1 d . . .
C1 C 0.3644(6) 0.5283(4) 0.8795(5) 0.0224(12) Uani 1 1 d . . .
C2 C 0.2490(6) 0.5414(4) 0.9578(5) 0.0232(12) Uani 1 1 d . . .
H2 H 0.2495 0.4921 1.0107 0.028 Uiso 1 1 calc R . .
C3 C 0.1343(6) 0.6226(4) 0.9619(4) 0.0210(12) Uani 1 1 d . . .
C4 C 0.0167(6) 0.6313(4) 1.0491(5) 0.0232(13) Uani 1 1 d . . .
C5 C 0.0078(6) 0.5590(5) 1.1254(5) 0.0263(14) Uani 1 1 d . . .
H5 H 0.0819 0.5003 1.1231 0.032 Uiso 1 1 calc R . .
C6 C -0.2023(6) 0.6485(5) 1.2062(5) 0.0300(14) Uani 1 1 d . . .
H6 H -0.2788 0.6540 1.2601 0.036 Uiso 1 1 calc R . .
C7 C -0.2030(7) 0.7256(5) 1.1349(5) 0.0327(15) Uani 1 1 d . . .
H7 H -0.2780 0.7840 1.1403 0.039 Uiso 1 1 calc R . .
C8 C -0.0930(6) 0.7176(5) 1.0547(5) 0.0271(13) Uani 1 1 d . . .
H8 H -0.0923 0.7700 1.0045 0.033 Uiso 1 1 calc R . .
C9 C 0.4839(6) 0.4366(4) 0.8808(4) 0.0194(12) Uani 1 1 d . . .
C10 C 0.4878(6) 0.3619(4) 0.9565(5) 0.0256(13) Uani 1 1 d . . .
H10 H 0.4105 0.3681 1.0099 0.031 Uiso 1 1 calc R . .
C11 C 0.7029(6) 0.2723(5) 0.8821(5) 0.0270(14) Uani 1 1 d . . .
H11 H 0.7792 0.2156 0.8824 0.032 Uiso 1 1 calc R . .
C12 C 0.7081(6) 0.3408(5) 0.8038(5) 0.0291(14) Uani 1 1 d . . .
H12 H 0.7866 0.3318 0.7513 0.035 Uiso 1 1 calc R . .
C13 C 0.5959(6) 0.4245(5) 0.8025(5) 0.0247(13) Uani 1 1 d . . .
H13 H 0.5966 0.4723 0.7484 0.030 Uiso 1 1 calc R . .
C14 C 0.3222(5) 0.9679(4) 0.6187(4) 0.0170(11) Uani 1 1 d . . .
C15 C 0.2474(6) 0.9588(4) 0.5424(4) 0.0215(12) Uani 1 1 d . . .
H15 H 0.2448 1.0118 0.4929 0.026 Uiso 1 1 calc R . .
C16 C 0.1772(5) 0.8749(4) 0.5371(4) 0.0182(11) Uani 1 1 d . . .
C17 C 0.1054(5) 0.8690(4) 0.4501(4) 0.0197(12) Uani 1 1 d . . .
C18 C 0.0339(6) 0.7855(5) 0.4451(5) 0.0272(13) Uani 1 1 d . . .
H18 H 0.0306 0.7332 0.4954 0.033 Uiso 1 1 calc R . .
C19 C -0.0326(6) 0.7801(5) 0.3652(5) 0.0321(15) Uani 1 1 d . . .
H19 H -0.0811 0.7237 0.3596 0.039 Uiso 1 1 calc R . .
C20 C -0.0266(6) 0.8574(5) 0.2948(5) 0.0315(15) Uani 1 1 d . . .
H1 H -0.0729 0.8533 0.2409 0.038 Uiso 1 1 calc R . .
C21 C 0.1054(6) 0.9420(5) 0.3747(5) 0.0279(13) Uani 1 1 d . . .
H21 H 0.1545 0.9989 0.3773 0.033 Uiso 1 1 calc R . .
C22 C 0.3948(5) 1.0620(4) 0.6190(4) 0.0199(12) Uani 1 1 d . . .
C23 C 0.4595(6) 1.0744(5) 0.6992(5) 0.0248(13) Uani 1 1 d . . .
H23 H 0.4570 1.0254 0.7523 0.030 Uiso 1 1 calc R . .
C24 C 0.5274(6) 1.1604(5) 0.6990(5) 0.0304(14) Uani 1 1 d . . .
H24 H 0.5725 1.1707 0.7521 0.036 Uiso 1 1 calc R . .
C25 C 0.5288(6) 1.2299(5) 0.6221(5) 0.0279(14) Uani 1 1 d . . .
H25 H 0.5750 1.2885 0.6237 0.034 Uiso 1 1 calc R . .
C26 C 0.4024(6) 1.1366(4) 0.5442(5) 0.0238(12) Uani 1 1 d . . .
H26 H 0.3586 1.1288 0.4898 0.029 Uiso 1 1 calc R . .
C27 C 0.365(3) 1.052(2) 1.0096(17) 0.153(9) Uani 0.75 1 d PDU B 1
H27A H 0.3434 1.1296 1.0146 0.183 Uiso 0.75 1 calc PR B 1
H27B H 0.4687 1.0322 0.9888 0.183 Uiso 0.75 1 calc PR B 1
C28 C 0.324(2) 1.0043(14) 1.1151(17) 0.138(10) Uani 0.75 1 d PDU B 1
H28A H 0.3768 1.0298 1.1601 0.207 Uiso 0.75 1 calc PR B 1
H28B H 0.3463 0.9272 1.1121 0.207 Uiso 0.75 1 calc PR B 1
H28C H 0.2228 1.0263 1.1389 0.207 Uiso 0.75 1 calc PR B 1
C29 C 0.7793(15) 0.7566(16) 0.6894(14) 0.103(6) Uani 0.75 1 d PDU C 1
H29A H 0.8771 0.7703 0.6774 0.123 Uiso 0.75 1 calc PR C 1
H29B H 0.7635 0.7187 0.6326 0.123 Uiso 0.75 1 calc PR C 1
C30 C 0.6728(18) 0.8563(13) 0.7122(15) 0.112(7) Uani 0.75 1 d PDU C 1
H30A H 0.6810 0.9043 0.6555 0.169 Uiso 0.75 1 calc PR C 1
H30B H 0.6905 0.8904 0.7697 0.169 Uiso 0.75 1 calc PR C 1
H30C H 0.5778 0.8391 0.7262 0.169 Uiso 0.75 1 calc PR C 1
C31 C 0.319(2) 0.521(2) 0.5121(18) 0.092(9) Uani 0.50 1 d PDU D 2
H31A H 0.2887 0.5940 0.5356 0.111 Uiso 0.50 1 calc PR D 2
H31B H 0.3410 0.4743 0.5680 0.111 Uiso 0.50 1 calc PR D 2
C32 C 0.202(2) 0.483(2) 0.4632(19) 0.089(8) Uani 0.50 1 d PDU D 2
H32A H 0.1154 0.4864 0.5119 0.134 Uiso 0.50 1 calc PR D 2
H32B H 0.2353 0.4101 0.4405 0.134 Uiso 0.50 1 calc PR D 2
H32C H 0.1846 0.5288 0.4072 0.134 Uiso 0.50 1 calc PR D 2
H5A H 0.539(4) 0.647(7) 0.6482(17) 0.107 Uiso 1 1 d D . .
H6A H 0.345(11) 0.8854(6) 0.871(7) 0.107 Uiso 1 1 d D . .
H7A H 0.092(10) 0.617(8) 0.642(5) 0.107 Uiso 1 1 d D . .
H8A H 0.026(11) 0.936(5) 0.763(6) 0.107 Uiso 1 1 d D . .
H5B H 0.474(4) 0.704(7) 0.5679(18) 0.107 Uiso 1 1 d D . .
H6B H 0.369(12) 0.782(6) 0.925(3) 0.107 Uiso 1 1 d D . .
H7B H 0.128(11) 0.557(6) 0.732(7) 0.107 Uiso 1 1 d D . .
H8B H 0.020(11) 0.898(7) 0.8675(17) 0.107 Uiso 1 1 d D . .

loop_
_atom_site_aniso_label
_atom_site_aniso_U_11
_atom_site_aniso_U_22
_atom_site_aniso_U_33
_atom_site_aniso_U_23
_atom_site_aniso_U_13
_atom_site_aniso_U_12
Eu1 0.02609(18) 0.0186(2) 0.0191(2) 0.00624(11) -0.00458(13) -0.00737(11)
Cl1A 0.056(2) 0.059(2) 0.049(3) 0.0047(18) 0.000(2) -0.0033(16)
Cl1B 0.124(9) 0.021(6) 0.041(3) -0.019(3) -0.027(4) 0.012(4)
O1 0.030(2) 0.024(2) 0.026(3) 0.0112(18) 0.0020(19) -0.0016(16)
O2 0.035(2) 0.031(3) 0.031(3) 0.015(2) 0.007(2) 0.0001(18)
O3 0.041(2) 0.028(2) 0.025(3) 0.0108(18) -0.015(2) -0.0181(18)
O4 0.034(2) 0.031(2) 0.025(3) 0.0054(18) -0.0116(19) -0.0148(18)
O5 0.038(2) 0.029(3) 0.033(3) 0.0094(19) 0.002(2) -0.0044(18)
O6 0.066(3) 0.031(3) 0.035(3) 0.012(2) -0.029(3) -0.018(2)
O7 0.075(4) 0.035(3) 0.062(4) 0.021(2) -0.042(3) -0.032(3)
O8 0.037(2) 0.032(3) 0.027(3) 0.0032(18) -0.010(2) 0.0017(18)
O9 0.110(6) 0.025(4) 0.051(5) 0.001(3) -0.034(5) -0.010(4)
O10 0.106(9) 0.177(13) 0.072(9) 0.051(9) -0.017(7) 0.015(8)
O11 0.054(6) 0.036(6) 0.034(7) 0.001(4) 0.006(5) -0.007(4)
O12 0.058(8) 0.098(10) 0.063(10) 0.014(7) -0.016(7) -0.021(7)
N1 0.035(3) 0.019(3) 0.029(3) 0.006(2) -0.012(3) -0.005(2)
N2 0.034(3) 0.026(3) 0.023(3) 0.002(2) -0.005(2) -0.015(2)
N3 0.028(3) 0.019(3) 0.028(3) 0.002(2) 0.001(2) -0.0060(19)
N4 0.033(3) 0.032(3) 0.024(3) 0.003(2) -0.011(2) -0.002(2)
C1 0.029(3) 0.016(3) 0.025(4) 0.005(2) -0.008(3) -0.009(2)
C2 0.025(3) 0.025(3) 0.024(3) 0.006(2) -0.009(3) -0.011(2)
C3 0.026(3) 0.021(3) 0.017(3) 0.002(2) 0.001(2) -0.013(2)
C4 0.024(3) 0.018(3) 0.032(4) 0.000(2) -0.009(3) -0.011(2)
C5 0.030(3) 0.022(3) 0.030(4) 0.000(2) -0.004(3) -0.012(2)
C6 0.031(3) 0.034(4) 0.026(4) -0.007(3) 0.005(3) -0.018(3)
C7 0.032(3) 0.026(4) 0.038(4) -0.006(3) 0.004(3) -0.009(2)
C8 0.029(3) 0.021(3) 0.030(4) 0.001(2) 0.001(3) -0.008(2)
C9 0.023(3) 0.019(3) 0.019(3) 0.000(2) -0.004(2) -0.009(2)
C10 0.030(3) 0.022(3) 0.027(4) 0.004(2) -0.006(3) -0.009(2)
C11 0.026(3) 0.023(3) 0.034(4) -0.001(2) -0.013(3) -0.003(2)
C12 0.026(3) 0.031(4) 0.028(4) 0.000(3) -0.002(3) -0.004(2)
C13 0.026(3) 0.029(3) 0.020(3) 0.007(2) -0.004(3) -0.009(2)
C14 0.016(2) 0.018(3) 0.016(3) -0.001(2) 0.000(2) -0.0034(19)
C15 0.028(3) 0.017(3) 0.021(3) 0.006(2) -0.006(2) -0.004(2)
C16 0.017(2) 0.018(3) 0.018(3) 0.002(2) -0.005(2) 0.0006(19)
C17 0.015(2) 0.021(3) 0.021(3) 0.000(2) 0.000(2) -0.0012(19)
C18 0.031(3) 0.021(3) 0.028(4) 0.000(2) -0.008(3) 0.000(2)
C19 0.028(3) 0.031(4) 0.040(4) -0.010(3) -0.010(3) -0.006(2)
C20 0.030(3) 0.033(4) 0.032(4) -0.008(3) -0.016(3) 0.004(2)
C21 0.028(3) 0.032(4) 0.025(4) 0.001(3) -0.009(3) -0.004(2)
C22 0.015(2) 0.021(3) 0.023(3) 0.000(2) 0.000(2) -0.006(2)
C23 0.026(3) 0.027(3) 0.022(4) 0.004(2) -0.006(3) -0.008(2)
C24 0.032(3) 0.032(4) 0.030(4) 0.000(3) -0.005(3) -0.015(3)
C25 0.029(3) 0.023(3) 0.032(4) 0.001(3) 0.003(3) -0.013(2)
C26 0.026(3) 0.021(3) 0.024(4) 0.001(2) -0.003(3) -0.004(2)
C27 0.22(2) 0.16(2) 0.091(19) -0.007(15) -0.042(17) -0.067(18)
C28 0.19(2) 0.080(12) 0.19(2) 0.010(12) -0.14(2) -0.015(12)
C29 0.056(8) 0.180(18) 0.075(12) 0.048(12) -0.024(8) -0.023(10)
C30 0.120(14) 0.109(13) 0.105(16) -0.036(11) 0.043(11) -0.071(12)
C31 0.075(15) 0.17(2) 0.035(13) -0.053(14) -0.006(12) -0.013(14)
C32 0.052(11) 0.128(19) 0.10(2) -0.022(15) -0.006(11) -0.059(12)

loop_
_atom_type_symbol
_atom_type_description
_atom_type_scat_dispersion_real
_atom_type_scat_dispersion_imag
_atom_type_scat_source
C C 0.0033 0.0016 'International Tables Vol C Tables 4.2.6.8 and 6.1.1.4'
H H 0.0000 0.0000 'International Tables Vol C Tables 4.2.6.8 and 6.1.1.4'
O O 0.0106 0.0060 'International Tables Vol C Tables 4.2.6.8 and 6.1.1.4'
N N 0.0061 0.0033 'International Tables Vol C Tables 4.2.6.8 and 6.1.1.4'
Eu Eu -0.1578 3.6682 'International Tables Vol C Tables 4.2.6.8 and 6.1.1.4'
Cl Cl 0.1484 0.1585 'International Tables Vol C Tables 4.2.6.8 and 6.1.1.4'

loop_
_geom_angle_atom_site_label_1
_geom_angle_atom_site_label_2
_geom_angle_atom_site_label_3
_geom_angle
O2 Eu1 O5 139.70(15)
O2 Eu1 O4 127.51(15)
O5 Eu1 O4 81.22(16)
O2 Eu1 O3 136.15(16)
O5 Eu1 O3 75.42(15)
O4 Eu1 O3 70.38(13)
O2 Eu1 O1 70.18(15)
O5 Eu1 O1 69.81(15)
O4 Eu1 O1 136.87(15)
O3 Eu1 O1 127.94(14)
O2 Eu1 O7 77.9(2)
O5 Eu1 O7 89.8(2)
O4 Eu1 O7 69.82(16)
O3 Eu1 O7 139.14(17)
O1 Eu1 O7 78.58(16)
O2 Eu1 O6 79.12(18)
O5 Eu1 O6 96.90(18)
O4 Eu1 O6 138.66(14)
O3 Eu1 O6 69.25(15)
O1 Eu1 O6 77.72(15)
O7 Eu1 O6 151.38(17)
O2 Eu1 O8 70.12(15)
O5 Eu1 O8 150.14(16)
O4 Eu1 O8 76.86(15)
O3 Eu1 O8 78.25(16)
O1 Eu1 O8 139.35(16)
O7 Eu1 O8 101.27(19)
O6 Eu1 O8 86.62(17)
C1 O1 Eu1 137.9(4)
C3 O2 Eu1 138.8(4)
C14 O3 Eu1 137.8(3)
C16 O4 Eu1 138.1(3)
C11 N1 C10 118.1(5)
C6 N2 C5 118.2(6)
C25 N3 C26 117.4(5)
C20 N4 C21 116.9(6)
O1 C1 C2 124.8(5)
O1 C1 C9 115.4(5)
C2 C1 C9 119.7(5)
C3 C2 C1 123.4(6)
O2 C3 C2 124.6(6)
O2 C3 C4 115.7(5)
C2 C3 C4 119.8(5)
C5 C4 C8 116.8(6)
C5 C4 C3 124.5(5)
C8 C4 C3 118.7(5)
N2 C5 C4 124.2(6)
N2 C6 C7 122.3(6)
C6 C7 C8 119.5(6)
C7 C8 C4 119.0(6)
C13 C9 C10 117.4(5)
C13 C9 C1 118.8(5)
C10 C9 C1 123.7(5)
N1 C10 C9 123.3(6)
N1 C11 C12 123.0(5)
C11 C12 C13 119.0(6)
C9 C13 C12 119.2(6)
O3 C14 C15 125.4(5)
O3 C14 C22 115.6(5)
C15 C14 C22 119.0(5)
C16 C15 C14 122.5(5)
O4 C16 C15 125.6(5)
O4 C16 C17 115.6(5)
C15 C16 C17 118.7(5)
C21 C17 C18 117.4(5)
C21 C17 C16 123.8(5)
C18 C17 C16 118.8(5)
C19 C18 C17 118.9(6)
C20 C19 C18 118.8(5)
N4 C20 C19 123.8(6)
N4 C21 C17 124.2(6)
C26 C22 C23 117.8(5)
C26 C22 C14 123.9(5)
C23 C22 C14 118.3(5)
C24 C23 C22 118.2(6)
C25 C24 C23 119.6(6)
N3 C25 C24 123.4(5)
N3 C26 C22 123.5(5)
O9 C27 C28 117.1(17)
C30 C29 O10 98.8(15)
O11 C31 C32 103.8(16)

loop_
_geom_bond_atom_site_label_1
_geom_bond_atom_site_label_2
_geom_bond_distance
_geom_bond_site_symmetry_2
Eu1 O2 2.374(5) .
Eu1 O5 2.388(4) .
Eu1 O4 2.388(4) .
Eu1 O3 2.390(4) .
Eu1 O1 2.396(4) .
Eu1 O7 2.405(4) .
Eu1 O6 2.413(4) .
Eu1 O8 2.430(4) .
Cl1B Cl1B 0.676(12) 2_577
O1 C1 1.247(7) .
O2 C3 1.251(7) .
O3 C14 1.248(7) .
O4 C16 1.250(7) .
O9 C27 1.49(2) .
O10 C29 1.53(2) .
O11 C31 1.53(3) .
N1 C11 1.331(9) .
N1 C10 1.346(8) .
N2 C6 1.325(8) .
N2 C5 1.341(9) .
N3 C25 1.335(8) .
N3 C26 1.351(7) .
N4 C20 1.330(8) .
N4 C21 1.350(8) .
C1 C2 1.406(9) .
C1 C9 1.513(8) .
C2 C3 1.390(8) .
C3 C4 1.500(9) .
C4 C5 1.381(9) .
C4 C8 1.398(8) .
C6 C7 1.374(10) .
C7 C8 1.390(10) .
C9 C13 1.384(9) .
C9 C10 1.397(8) .
C11 C12 1.370(9) .
C12 C13 1.401(8) .
C14 C15 1.411(7) .
C14 C22 1.513(7) .
C15 C16 1.392(7) .
C16 C17 1.514(7) .
C17 C21 1.378(9) .
C17 C18 1.395(8) .
C18 C19 1.394(9) .
C19 C20 1.367(10) .
C22 C26 1.386(8) .
C22 C23 1.404(8) .
C23 C24 1.390(8) .
C24 C25 1.364(9) .
C27 C28 1.57(2) .
C29 C30 1.510(18) .
C31 C32 1.587(18) .
